data_7119551
loop_
_publ_author_name
'Tepper, Ronny'
'Schulze, Benjamin'
'Bellstedt, Peter'
'Heidler, Jan'
'G\"orls, Helmar'
'J\"ager, Michael'
'Schubert, Ulrich S.'

_publ_section_title
;
 Halogen-bond-based cooperative ion-pair recognition by a
 crown-ether-embedded 5-iodo-1,2,3-triazole.
;
_journal_issue 14
_journal_name_full 'Chemical communications (Cambridge, England)'
_journal_page_first 2260
_journal_page_last 2263
_journal_paper_doi 10.1039/c6cc09749a
_journal_volume 53
_journal_year 2017
_chemical_absolute_configuration unk
_chemical_formula_moiety 'C13 H23 F12 N3 Na2 O4 P2'
_chemical_formula_sum 'C13 H23 F12 N3 Na2 O4 P2'
_chemical_formula_weight 621.26
_chemical_name_systematic
; 
 ? 
;
_space_group_IT_number 4
_symmetry_cell_setting monoclinic
_symmetry_space_group_name_Hall 'P 2yb'
_symmetry_space_group_name_H-M 'P 1 21 1'
_atom_sites_solution_hydrogens geom
_atom_sites_solution_primary direct
_atom_sites_solution_secondary difmap
_audit_creation_method SHELXL-97
_audit_update_record
;
2016-11-24 deposited with the CCDC.
2017-01-26 downloaded from the CCDC.
;
_cell_angle_alpha 90
_cell_angle_beta 117.921(3)
_cell_angle_gamma 90
_cell_formula_units_Z 2
_cell_length_a 9.6377(8)
_cell_length_b 13.8800(9)
_cell_length_c 10.0595(8)
_cell_measurement_reflns_used 10800
_cell_measurement_temperature 133(2)
_cell_measurement_theta_max 26.02
_cell_measurement_theta_min 2.392
_cell_volume 1189.03(16)
_computing_cell_refinement DENZO
_computing_data_collection COLLECT
_computing_data_reduction DENZO
_computing_molecular_graphics SHELXTL/PC
_computing_publication_material SHELXL-97
_computing_structure_refinement 'SHELXL-97 (Sheldrick, 2008)'
_computing_structure_solution 'SHELXS-97 (Sheldrick, 2008)'
_diffrn_ambient_temperature 133(2)
_diffrn_measured_fraction_theta_full 0.967
_diffrn_measured_fraction_theta_max 0.967
_diffrn_measurement_device_type KappaCCD
_diffrn_measurement_method 'phi- + omega-scan'
_diffrn_radiation_monochromator graphite
_diffrn_radiation_source 'fine-focus sealed tube'
_diffrn_radiation_type MoK\a
_diffrn_radiation_wavelength 0.71073
_diffrn_reflns_av_R_equivalents 0.0697
_diffrn_reflns_av_sigmaI/netI 0.0539
_diffrn_reflns_limit_h_max 11
_diffrn_reflns_limit_h_min -12
_diffrn_reflns_limit_k_max 17
_diffrn_reflns_limit_k_min -17
_diffrn_reflns_limit_l_max 12
_diffrn_reflns_limit_l_min -12
_diffrn_reflns_number 10800
_diffrn_reflns_theta_full 26.02
_diffrn_reflns_theta_max 26.02
_diffrn_reflns_theta_min 2.39
_exptl_absorpt_coefficient_mu 0.340
_exptl_absorpt_correction_T_max 0.7457
_exptl_absorpt_correction_T_min 0.5025
_exptl_absorpt_correction_type multi-scan
_exptl_absorpt_process_details 'SADABS, Bruker-AXS, 2002'
_exptl_crystal_colour colourless
_exptl_crystal_density_diffrn 1.735
_exptl_crystal_density_method 'not measured'
_exptl_crystal_description prism
_exptl_crystal_F_000 628
_exptl_crystal_size_max 0.042
_exptl_crystal_size_mid 0.038
_exptl_crystal_size_min 0.032
_refine_diff_density_max 1.094
_refine_diff_density_min -0.644
_refine_diff_density_rms 0.165
_refine_ls_abs_structure_details 'Flack H D (1983), Acta Cryst. A39, 876-881'
_refine_ls_abs_structure_Flack 0.2(3)
_refine_ls_extinction_method none
_refine_ls_goodness_of_fit_ref 1.052
_refine_ls_hydrogen_treatment constr
_refine_ls_matrix_type full
_refine_ls_number_parameters 318
_refine_ls_number_reflns 4257
_refine_ls_number_restraints 1
_refine_ls_restrained_S_all 1.052
_refine_ls_R_factor_all 0.1086
_refine_ls_R_factor_gt 0.0966
_refine_ls_shift/su_max 0.002
_refine_ls_shift/su_mean 0.000
_refine_ls_structure_factor_coef Fsqd
_refine_ls_weighting_details 'calc w=1/[\s^2^(Fo^2^)+(0.1656P)^2^+3.6235P] where P=(Fo^2^+2Fc^2^)/3'
_refine_ls_weighting_scheme calc
_refine_ls_wR_factor_gt 0.2660
_refine_ls_wR_factor_ref 0.2759
_reflns_number_gt 3628
_reflns_number_total 4257
_reflns_threshold_expression >2sigma(I)
_cod_data_source_file c6cc09749a2.cif
_cod_data_source_block FO5713
_cod_depositor_comments 'Adding full bibliography for 7119549--7119553.cif.'
_cod_original_sg_symbol_H-M 'P 21'
_cod_database_code 7119551

loop_
_symmetry_equiv_pos_as_xyz
'x, y, z'
'-x, y+1/2, -z'

loop_
_atom_site_label
_atom_site_type_symbol
_atom_site_fract_x
_atom_site_fract_y
_atom_site_fract_z
_atom_site_U_iso_or_equiv
_atom_site_adp_type
_atom_site_occupancy
_atom_site_symmetry_multiplicity
_atom_site_calc_flag
_atom_site_refinement_flags
_atom_site_disorder_assembly
_atom_site_disorder_group
Na1 Na 0.3118(4) 0.5099(2) 0.2038(4) 0.0287(7) Uani 1 1 d . . .
Na2 Na 0.3177(4) 0.4993(2) 0.5964(4) 0.0298(8) Uani 1 1 d . A .
P1 P 0.2348(3) 0.41739(15) 0.8669(3) 0.0299(5) Uani 1 1 d . . .
P2 P 0.0766(3) 0.35268(16) 0.3198(3) 0.0285(5) Uani 1 1 d . . .
F11 F 0.3934(8) 0.4518(6) 1.0081(8) 0.064(2) Uani 1 1 d . . .
F12 F 0.1404(9) 0.4479(6) 0.9533(9) 0.064(2) Uani 1 1 d . . .
F13 F 0.2674(10) 0.3129(5) 0.9387(8) 0.065(2) Uani 1 1 d . A .
F14 F 0.3361(8) 0.3908(5) 0.7818(7) 0.0494(16) Uani 1 1 d . A .
F15 F 0.2047(8) 0.5207(4) 0.7877(8) 0.0519(16) Uani 1 1 d . A .
F16 F 0.0801(9) 0.3806(5) 0.7305(8) 0.0549(18) Uani 1 1 d . A .
F21 F 0.0851(10) 0.2789(6) 0.2089(9) 0.072(2) Uani 1 1 d . A .
F22 F 0.0723(7) 0.4347(5) 0.4359(7) 0.0522(17) Uani 1 1 d . A .
F23 F 0.256(2) 0.3377(14) 0.430(2) 0.070(5) Uiso 0.521(18) 1 d P A 1
F24 F 0.0247(17) 0.2778(9) 0.4087(18) 0.049(4) Uiso 0.521(18) 1 d P A 1
F25 F 0.107(2) 0.4318(11) 0.226(2) 0.064(5) Uiso 0.521(18) 1 d P A 1
F26 F -0.1035(14) 0.3707(9) 0.2167(13) 0.040(3) Uiso 0.521(18) 1 d P A 1
F23A F 0.233(2) 0.3067(15) 0.461(2) 0.063(5) Uiso 0.479(18) 1 d P A 2
F24A F -0.048(3) 0.2874(15) 0.331(3) 0.083(6) Uiso 0.479(18) 1 d P A 2
F25A F 0.1932(18) 0.4314(10) 0.3036(17) 0.047(4) Uiso 0.479(18) 1 d P A 2
F26A F -0.0631(15) 0.4048(10) 0.1918(15) 0.043(4) Uiso 0.479(18) 1 d P A 2
O1 O 0.4909(9) 0.6321(6) 0.2035(9) 0.0470(19) Uani 1 1 d . A .
O2 O 0.1812(9) 0.6565(5) 0.1382(11) 0.053(2) Uani 1 1 d . A .
O3 O 0.2489(10) 0.6465(5) 0.4508(10) 0.060(2) Uani 1 1 d . . .
O4 O 0.4763(10) 0.6255(5) 0.7504(8) 0.047(2) Uani 1 1 d . . .
N1 N 0.6934(9) 0.5083(7) 0.4675(9) 0.0388(19) Uani 1 1 d . . .
N2 N 0.5498(8) 0.4760(5) 0.4393(8) 0.0265(16) Uani 1 1 d . A .
N3 N 0.5559(8) 0.4655(5) 0.5741(8) 0.0234(15) Uani 1 1 d . . .
C1 C 0.7849(11) 0.5179(10) 0.6122(12) 0.048(3) Uani 1 1 d . A .
H1 H 0.8904 0.5402 0.6593 0.073 Uiso 1 1 calc R . .
C2 C 0.7004(9) 0.4897(6) 0.6823(10) 0.0285(19) Uani 1 1 d . A .
C3 C 0.7165(14) 0.5357(10) 0.3352(14) 0.054(3) Uani 1 1 d . A .
H3A H 0.6549 0.4918 0.2501 0.065 Uiso 1 1 calc R . .
H3B H 0.8287 0.5288 0.3617 0.065 Uiso 1 1 calc R . .
C4 C 0.6649(13) 0.6382(10) 0.2885(13) 0.052(3) Uani 1 1 d . . .
H4A H 0.6984 0.6805 0.3776 0.063 Uiso 1 1 calc R A .
H4B H 0.7089 0.6634 0.2241 0.063 Uiso 1 1 calc R . .
C5 C 0.4199(14) 0.7202(7) 0.1541(13) 0.043(3) Uani 1 1 d . . .
H5A H 0.4672 0.7540 0.0985 0.052 Uiso 1 1 calc R A .
H5B H 0.4349 0.7606 0.2410 0.052 Uiso 1 1 calc R . .
C6 C 0.2570(17) 0.7046(8) 0.0582(13) 0.051(3) Uani 1 1 d . A .
H6A H 0.2436 0.6645 -0.0283 0.062 Uiso 1 1 calc R . .
H6B H 0.2050 0.7673 0.0186 0.062 Uiso 1 1 calc R . .
C7 C 0.1159(13) 0.7221(7) 0.2018(13) 0.041(2) Uani 1 1 d . . .
H7A H 0.0125 0.7453 0.1239 0.050 Uiso 1 1 calc R A .
H7B H 0.1862 0.7783 0.2449 0.050 Uiso 1 1 calc R . .
C8 C 0.0979(13) 0.6685(7) 0.3236(12) 0.041(2) Uani 1 1 d . A .
H8A H 0.0356 0.7082 0.3581 0.049 Uiso 1 1 calc R . .
H8B H 0.0399 0.6078 0.2817 0.049 Uiso 1 1 calc R . .
C9 C 0.3244(19) 0.7290(10) 0.5422(15) 0.070(4) Uani 1 1 d . A .
H9A H 0.2651 0.7518 0.5942 0.084 Uiso 1 1 calc R . .
H9B H 0.3300 0.7822 0.4792 0.084 Uiso 1 1 calc R . .
C10 C 0.496(2) 0.6960(15) 0.662(2) 0.090(5) Uiso 1 1 d . A .
H10A H 0.5534 0.6693 0.6098 0.107 Uiso 1 1 calc R . .
H10B H 0.5565 0.7513 0.7242 0.107 Uiso 1 1 calc R . .
C11 C 0.5916(19) 0.6175(12) 0.892(2) 0.086(5) Uani 1 1 d . A .
H11A H 0.5593 0.5696 0.9448 0.103 Uiso 1 1 calc R . .
H11B H 0.6031 0.6802 0.9429 0.103 Uiso 1 1 calc R . .
C12 C 0.7461(17) 0.5891(11) 0.9089(17) 0.068(4) Uani 1 1 d . . .
H12A H 0.8234 0.5894 1.0171 0.082 Uiso 1 1 calc R A .
H12B H 0.7805 0.6371 0.8577 0.082 Uiso 1 1 calc R . .
C13 C 0.7440(15) 0.4897(8) 0.8441(12) 0.046(3) Uani 1 1 d . A .
H13A H 0.8495 0.4605 0.9008 0.055 Uiso 1 1 calc R . .
H13B H 0.6689 0.4485 0.8595 0.055 Uiso 1 1 calc R . .

loop_
_atom_site_aniso_label
_atom_site_aniso_U_11
_atom_site_aniso_U_22
_atom_site_aniso_U_33
_atom_site_aniso_U_23
_atom_site_aniso_U_13
_atom_site_aniso_U_12
Na1 0.0308(18) 0.0261(15) 0.0285(18) 0.0045(14) 0.0132(14) 0.0035(13)
Na2 0.0367(19) 0.0278(17) 0.0290(18) 0.0048(14) 0.0188(15) -0.0031(13)
P1 0.0421(13) 0.0253(10) 0.0319(13) -0.0034(9) 0.0253(11) -0.0034(9)
P2 0.0295(11) 0.0285(10) 0.0258(12) -0.0036(9) 0.0116(10) -0.0079(9)
F11 0.051(4) 0.086(5) 0.051(4) -0.023(4) 0.021(4) -0.016(4)
F12 0.079(5) 0.071(5) 0.065(5) -0.017(4) 0.053(4) -0.006(4)
F13 0.106(6) 0.042(3) 0.064(5) 0.021(3) 0.053(5) 0.004(4)
F14 0.071(4) 0.047(3) 0.053(4) 0.014(3) 0.049(4) 0.017(3)
F15 0.059(4) 0.027(3) 0.079(5) 0.007(3) 0.040(4) 0.008(2)
F16 0.067(4) 0.045(4) 0.058(4) -0.013(3) 0.033(4) -0.024(3)
F21 0.083(6) 0.076(5) 0.056(5) -0.026(4) 0.031(4) 0.008(4)
F22 0.048(4) 0.064(4) 0.041(4) -0.024(3) 0.018(3) -0.005(3)
O1 0.054(5) 0.048(4) 0.053(5) -0.003(3) 0.037(4) -0.014(3)
O2 0.040(4) 0.023(3) 0.097(7) -0.004(3) 0.032(4) 0.002(3)
O3 0.055(5) 0.029(4) 0.063(5) 0.017(3) 0.001(4) -0.011(3)
O4 0.078(6) 0.035(4) 0.032(4) 0.003(3) 0.029(4) -0.013(3)
N1 0.026(4) 0.060(5) 0.034(5) 0.018(4) 0.018(4) 0.017(4)
N2 0.018(3) 0.029(3) 0.028(4) 0.001(3) 0.007(3) 0.008(3)
N3 0.019(3) 0.022(3) 0.027(4) 0.005(3) 0.009(3) -0.002(2)
C1 0.023(5) 0.082(8) 0.037(6) 0.036(6) 0.011(4) 0.012(5)
C2 0.021(4) 0.028(4) 0.030(5) 0.008(3) 0.006(4) -0.001(3)
C3 0.041(6) 0.090(10) 0.048(7) 0.025(6) 0.034(5) 0.018(6)
C4 0.044(6) 0.082(9) 0.042(7) 0.018(6) 0.029(6) 0.001(6)
C5 0.062(7) 0.026(5) 0.047(7) 0.009(4) 0.030(6) 0.002(4)
C6 0.096(10) 0.031(5) 0.040(6) 0.007(4) 0.043(7) 0.016(5)
C7 0.039(5) 0.032(5) 0.057(7) 0.006(4) 0.026(5) 0.013(4)
C8 0.046(6) 0.025(4) 0.051(7) 0.005(4) 0.023(5) 0.004(4)
C9 0.093(10) 0.046(7) 0.040(7) 0.005(5) 0.006(7) -0.008(7)
C11 0.063(10) 0.062(9) 0.112(14) 0.006(9) 0.023(10) -0.018(7)
C12 0.059(8) 0.068(9) 0.061(9) -0.030(7) 0.014(7) -0.004(6)
C13 0.061(7) 0.042(6) 0.029(5) 0.003(4) 0.016(5) -0.008(5)

loop_
_atom_type_symbol
_atom_type_description
_atom_type_scat_dispersion_real
_atom_type_scat_dispersion_imag
_atom_type_scat_source
C C 0.0033 0.0016 'International Tables Vol C Tables 4.2.6.8 and 6.1.1.4'
H H 0.0000 0.0000 'International Tables Vol C Tables 4.2.6.8 and 6.1.1.4'
N N 0.0061 0.0033 'International Tables Vol C Tables 4.2.6.8 and 6.1.1.4'
F F 0.0171 0.0103 'International Tables Vol C Tables 4.2.6.8 and 6.1.1.4'
Na Na 0.0362 0.0249 'International Tables Vol C Tables 4.2.6.8 and 6.1.1.4'
P P 0.1023 0.0942 'International Tables Vol C Tables 4.2.6.8 and 6.1.1.4'
O O 0.0106 0.0060 'International Tables Vol C Tables 4.2.6.8 and 6.1.1.4'

loop_
_geom_angle_atom_site_label_1
_geom_angle_atom_site_label_2
_geom_angle_atom_site_label_3
_geom_angle
_geom_angle_site_symmetry_1
_geom_angle_site_symmetry_3
F25A Na1 O2 104.0(4) . .
F25A Na1 F25 20.7(4) . .
O2 Na1 F25 93.7(5) . .
F25A Na1 O1 153.6(5) . .
O2 Na1 O1 71.2(3) . .
F25 Na1 O1 162.5(5) . .
F25A Na1 F12 93.0(5) . 1_554
O2 Na1 F12 90.0(3) . 1_554
F25 Na1 F12 75.0(5) . 1_554
O1 Na1 F12 112.6(3) . 1_554
F25A Na1 N2 85.0(5) . .
O2 Na1 N2 125.5(3) . .
F25 Na1 N2 105.5(5) . .
O1 Na1 N2 77.9(3) . .
F12 Na1 N2 143.9(3) 1_554 .
F25A Na1 F11 128.5(4) . 1_554
O2 Na1 F11 112.2(3) . 1_554
F25 Na1 F11 120.0(4) . 1_554
O1 Na1 F11 75.2(3) . 1_554
F12 Na1 F11 53.0(2) 1_554 1_554
N2 Na1 F11 101.4(3) . 1_554
F25A Na1 C6 132.6(5) . .
O2 Na1 C6 28.7(3) . .
F25 Na1 C6 119.9(5) . .
O1 Na1 C6 48.0(3) . .
F12 Na1 C6 86.2(3) 1_554 .
N2 Na1 C6 121.0(3) . .
F11 Na1 C6 87.5(3) 1_554 .
F25A Na1 P1 111.3(4) . 1_554
O2 Na1 P1 102.3(3) . 1_554
F25 Na1 P1 96.9(4) . 1_554
O1 Na1 P1 95.0(2) . 1_554
F12 Na1 P1 25.81(17) 1_554 1_554
N2 Na1 P1 124.4(2) . 1_554
F11 Na1 P1 27.19(16) 1_554 1_554
C6 Na1 P1 86.9(2) . 1_554
F25A Na1 Na2 43.0(4) . .
O2 Na1 Na2 94.0(3) . .
F25 Na1 Na2 60.4(4) . .
O1 Na1 Na2 110.7(2) . .
F12 Na1 Na2 135.4(2) 1_554 .
N2 Na1 Na2 56.93(19) . .
F11 Na1 Na2 153.4(2) 1_554 .
C6 Na1 Na2 116.2(2) . .
P1 Na1 Na2 153.03(12) 1_554 .
F22 Na2 F14 88.8(3) . .
F22 Na2 O4 151.0(3) . .
F14 Na2 O4 99.8(3) . .
F22 Na2 O3 90.2(3) . .
F14 Na2 O3 157.5(3) . .
O4 Na2 O3 71.4(3) . .
F22 Na2 N3 123.6(3) . .
F14 Na2 N3 103.0(2) . .
O4 Na2 N3 81.7(3) . .
O3 Na2 N3 96.3(3) . .
F22 Na2 F15 85.2(2) . .
F14 Na2 F15 52.6(2) . .
O4 Na2 F15 78.4(3) . .
O3 Na2 F15 104.9(3) . .
N3 Na2 F15 144.4(3) . .
F22 Na2 F23 52.5(4) . .
F14 Na2 F23 82.5(5) . .
O4 Na2 F23 155.7(5) . .
O3 Na2 F23 114.2(5) . .
N3 Na2 F23 74.2(4) . .
F15 Na2 F23 120.0(5) . .
F22 Na2 F25A 48.6(3) . .
F14 Na2 F25A 117.5(4) . .
O4 Na2 F25A 140.7(4) . .
O3 Na2 F25A 77.6(4) . .
N3 Na2 F25A 78.2(4) . .
F15 Na2 F25A 133.8(4) . .
F23 Na2 F25A 36.7(5) . .
F22 Na2 F23A 50.0(4) . .
F14 Na2 F23A 71.6(5) . .
O4 Na2 F23A 158.8(4) . .
O3 Na2 F23A 123.4(5) . .
N3 Na2 F23A 81.5(4) . .
F15 Na2 F23A 108.7(4) . .
F23 Na2 F23A 11.8(5) . .
F25A Na2 F23A 46.4(5) . .
F22 Na2 C10 139.6(4) . .
F14 Na2 C10 124.5(4) . .
O4 Na2 C10 24.8(4) . .
O3 Na2 C10 50.0(4) . .
N3 Na2 C10 74.9(4) . .
F15 Na2 C10 97.1(4) . .
F23 Na2 C10 142.9(6) . .
F25A Na2 C10 116.2(5) . .
F23A Na2 C10 153.8(6) . .
F22 Na2 P2 26.69(16) . .
F14 Na2 P2 92.0(2) . .
O4 Na2 P2 168.1(2) . .
O3 Na2 P2 97.1(2) . .
N3 Na2 P2 97.1(2) . .
F15 Na2 P2 108.16(19) . .
F23 Na2 P2 27.5(4) . .
F25A Na2 P2 28.9(3) . .
F23A Na2 P2 29.4(4) . .
C10 Na2 P2 143.5(4) . .
F22 Na2 P1 83.2(2) . .
F14 Na2 P1 25.50(15) . .
O4 Na2 P1 92.6(2) . .
O3 Na2 P1 132.2(3) . .
N3 Na2 P1 126.5(2) . .
F15 Na2 P1 27.54(13) . .
F23 Na2 P1 98.8(5) . .
F25A Na2 P1 126.4(3) . .
F23A Na2 P1 87.0(4) . .
C10 Na2 P1 116.1(4) . .
P2 Na2 P1 97.52(10) . .
F16 P1 F12 90.7(4) . .
F16 P1 F13 90.3(4) . .
F12 P1 F13 92.1(4) . .
F16 P1 F11 178.3(4) . .
F12 P1 F11 89.3(4) . .
F13 P1 F11 88.0(5) . .
F16 P1 F15 88.8(4) . .
F12 P1 F15 91.0(4) . .
F13 P1 F15 176.8(4) . .
F11 P1 F15 92.9(4) . .
F16 P1 F14 91.4(4) . .
F12 P1 F14 177.3(4) . .
F13 P1 F14 89.6(4) . .
F11 P1 F14 88.6(4) . .
F15 P1 F14 87.4(3) . .
F16 P1 Na1 132.6(3) . 1_556
F12 P1 Na1 42.0(3) . 1_556
F13 P1 Na1 89.2(3) . 1_556
F11 P1 Na1 47.3(3) . 1_556
F15 P1 Na1 93.6(3) . 1_556
F14 P1 Na1 135.9(3) . 1_556
F16 P1 Na2 83.7(3) . .
F12 P1 Na2 140.1(3) . .
F13 P1 Na2 127.2(3) . .
F11 P1 Na2 97.3(3) . .
F15 P1 Na2 49.6(3) . .
F14 P1 Na2 38.6(2) . .
Na1 P1 Na2 131.31(10) 1_556 .
F26A P2 F21 91.6(6) . .
F26A P2 F24A 86.1(10) . .
F21 P2 F24A 88.1(9) . .
F26A P2 F25 60.2(8) . .
F21 P2 F25 86.6(7) . .
F24A P2 F25 145.7(11) . .
F26A P2 F26 27.1(5) . .
F21 P2 F26 92.5(5) . .
F24A P2 F26 59.1(10) . .
F25 P2 F26 87.3(8) . .
F26A P2 F23 153.6(9) . .
F21 P2 F23 90.6(7) . .
F24A P2 F23 120.3(12) . .
F25 P2 F23 93.7(10) . .
F26 P2 F23 176.8(8) . .
F26A P2 F24 113.2(8) . .
F21 P2 F24 96.2(6) . .
F24A P2 F24 28.7(8) . .
F25 P2 F24 173.0(8) . .
F26 P2 F24 86.3(7) . .
F23 P2 F24 92.6(9) . .
F26A P2 F25A 88.6(8) . .
F21 P2 F25A 95.7(6) . .
F24A P2 F25A 173.5(10) . .
F25 P2 F25A 30.1(6) . .
F26 P2 F25A 115.4(7) . .
F23 P2 F25A 65.0(9) . .
F24 P2 F25A 154.7(8) . .
F26A P2 F23A 174.8(9) . .
F21 P2 F23A 91.7(7) . .
F24A P2 F23A 98.0(12) . .
F25 P2 F23A 116.0(9) . .
F26 P2 F23A 156.6(9) . .
F23 P2 F23A 22.3(8) . .
F24 P2 F23A 70.4(9) . .
F25A P2 F23A 87.1(9) . .
F26A P2 F22 88.1(6) . .
F21 P2 F22 177.4(5) . .
F24A P2 F22 94.5(8) . .
F25 P2 F22 91.0(6) . .
F26 P2 F22 88.4(5) . .
F23 P2 F22 88.5(7) . .
F24 P2 F22 86.3(5) . .
F25A P2 F22 81.7(5) . .
F23A P2 F22 88.5(7) . .
F26A P2 Na2 113.9(5) . .
F21 P2 Na2 138.7(3) . .
F24A P2 Na2 123.8(9) . .
F25 P2 Na2 79.7(6) . .
F26 P2 Na2 125.1(4) . .
F23 P2 Na2 52.2(6) . .
F24 P2 Na2 102.0(5) . .
F25A P2 Na2 55.5(5) . .
F23A P2 Na2 61.2(7) . .
F22 P2 Na2 39.5(2) . .
P1 F11 Na1 105.5(4) . 1_556
P1 F12 Na1 112.2(4) . 1_556
P1 F14 Na2 115.9(3) . .
P1 F15 Na2 102.9(3) . .
P2 F22 Na2 113.8(3) . .
P2 F23 Na2 100.3(8) . .
P2 F25 Na1 141.7(10) . .
P2 F23A Na2 89.4(8) . .
P2 F25A Na1 159.0(9) . .
P2 F25A Na2 95.6(6) . .
Na1 F25A Na2 105.3(6) . .
C5 O1 C4 113.1(8) . .
C5 O1 Na1 112.9(6) . .
C4 O1 Na1 130.7(7) . .
C7 O2 C6 113.1(8) . .
C7 O2 Na1 137.0(7) . .
C6 O2 Na1 102.2(6) . .
C9 O3 C8 113.3(9) . .
C9 O3 Na2 111.9(7) . .
C8 O3 Na2 126.1(6) . .
C11 O4 C10 116.3(12) . .
C11 O4 Na2 126.5(8) . .
C10 O4 Na2 109.9(9) . .
C1 N1 N2 111.0(8) . .
C1 N1 C3 131.3(10) . .
N2 N1 C3 117.4(8) . .
N3 N2 N1 105.6(6) . .
N3 N2 Na1 125.3(5) . .
N1 N2 Na1 122.8(6) . .
N2 N3 C2 109.3(7) . .
N2 N3 Na2 118.2(5) . .
C2 N3 Na2 122.3(6) . .
N1 C1 C2 107.0(9) . .
N1 C1 H1 126.5 . .
C2 C1 H1 126.5 . .
N3 C2 C1 107.1(8) . .
N3 C2 C13 122.9(8) . .
C1 C2 C13 129.8(9) . .
N1 C3 C4 110.6(10) . .
N1 C3 H3A 109.5 . .
C4 C3 H3A 109.5 . .
N1 C3 H3B 109.5 . .
C4 C3 H3B 109.5 . .
H3A C3 H3B 108.1 . .
O1 C4 C3 104.1(10) . .
O1 C4 H4A 110.9 . .
C3 C4 H4A 110.9 . .
O1 C4 H4B 110.9 . .
C3 C4 H4B 110.9 . .
H4A C4 H4B 109.0 . .
O1 C5 C6 108.3(9) . .
O1 C5 H5A 110.0 . .
C6 C5 H5A 110.0 . .
O1 C5 H5B 110.0 . .
C6 C5 H5B 110.0 . .
H5A C5 H5B 108.4 . .
C5 C6 O2 111.7(9) . .
C5 C6 Na1 85.4(6) . .
O2 C6 Na1 49.1(4) . .
C5 C6 H6A 109.3 . .
O2 C6 H6A 109.3 . .
Na1 C6 H6A 80.9 . .
C5 C6 H6B 109.3 . .
O2 C6 H6B 109.3 . .
Na1 C6 H6B 158.1 . .
H6A C6 H6B 107.9 . .
O2 C7 C8 107.1(8) . .
O2 C7 H7A 110.3 . .
C8 C7 H7A 110.3 . .
O2 C7 H7B 110.3 . .
C8 C7 H7B 110.3 . .
H7A C7 H7B 108.6 . .
O3 C8 C7 111.7(9) . .
O3 C8 H8A 109.3 . .
C7 C8 H8A 109.3 . .
O3 C8 H8B 109.3 . .
C7 C8 H8B 109.3 . .
H8A C8 H8B 107.9 . .
O3 C9 C10 106.9(13) . .
O3 C9 H9A 110.3 . .
C10 C9 H9A 110.3 . .
O3 C9 H9B 110.3 . .
C10 C9 H9B 110.3 . .
H9A C9 H9B 108.6 . .
O4 C10 C9 106.1(14) . .
O4 C10 Na2 45.3(7) . .
C9 C10 Na2 79.5(9) . .
O4 C10 H10A 110.5 . .
C9 C10 H10A 110.5 . .
Na2 C10 H10A 87.1 . .
O4 C10 H10B 110.5 . .
C9 C10 H10B 110.5 . .
Na2 C10 H10B 155.6 . .
H10A C10 H10B 108.7 . .
O4 C11 C12 116.0(17) . .
O4 C11 H11A 108.3 . .
C12 C11 H11A 108.3 . .
O4 C11 H11B 108.3 . .
C12 C11 H11B 108.3 . .
H11A C11 H11B 107.4 . .
C11 C12 C13 112.6(13) . .
C11 C12 H12A 109.1 . .
C13 C12 H12A 109.1 . .
C11 C12 H12B 109.1 . .
C13 C12 H12B 109.1 . .
H12A C12 H12B 107.8 . .
C2 C13 C12 114.3(10) . .
C2 C13 H13A 108.7 . .
C12 C13 H13A 108.7 . .
C2 C13 H13B 108.7 . .
C12 C13 H13B 108.7 . .
H13A C13 H13B 107.6 . .

loop_
_geom_bond_atom_site_label_1
_geom_bond_atom_site_label_2
_geom_bond_distance
_geom_bond_site_symmetry_2
Na1 F25A 2.139(14) .
Na1 O2 2.320(7) .
Na1 F25 2.350(16) .
Na1 O1 2.421(8) .
Na1 F12 2.433(8) 1_554
Na1 N2 2.450(7) .
Na1 F11 2.569(8) 1_554
Na1 C6 3.001(11) .
Na1 P1 3.366(4) 1_554
Na1 Na2 3.925(5) .
Na2 F22 2.330(7) .
Na2 F14 2.338(7) .
Na2 O4 2.364(8) .
Na2 O3 2.419(8) .
Na2 N3 2.454(8) .
Na2 F15 2.634(8) .
Na2 F23 2.691(18) .
Na2 F25A 2.774(15) .
Na2 F23A 2.94(2) .
Na2 C10 3.13(2) .
Na2 P2 3.351(4) .
Na2 P1 3.372(4) .
P1 F16 1.565(7) .
P1 F12 1.583(7) .
P1 F13 1.585(7) .
P1 F11 1.596(7) .
P1 F15 1.599(6) .
P1 F14 1.614(6) .
P1 Na1 3.367(4) 1_556
P2 F26A 1.540(13) .
P2 F21 1.545(7) .
P2 F24A 1.55(2) .
P2 F25 1.564(15) .
P2 F26 1.570(12) .
P2 F23 1.572(17) .
P2 F24 1.597(14) .
P2 F25A 1.629(14) .
P2 F23A 1.643(18) .
P2 F22 1.645(6) .
F11 Na1 2.569(8) 1_556
F12 Na1 2.433(8) 1_556
O1 C5 1.375(13) .
O1 C4 1.486(14) .
O2 C7 1.418(12) .
O2 C6 1.477(15) .
O3 C9 1.435(15) .
O3 C8 1.450(13) .
O4 C11 1.338(18) .
O4 C10 1.40(2) .
N1 C1 1.308(14) .
N1 N2 1.353(11) .
N1 C3 1.498(13) .
N2 N3 1.337(11) .
N3 C2 1.348(11) .
C1 C2 1.362(13) .
C1 H1 0.9500 .
C2 C13 1.477(14) .
C3 C4 1.508(18) .
C3 H3A 0.9900 .
C3 H3B 0.9900 .
C4 H4A 0.9900 .
C4 H4B 0.9900 .
C5 C6 1.423(18) .
C5 H5A 0.9900 .
C5 H5B 0.9900 .
C6 H6A 0.9900 .
C6 H6B 0.9900 .
C7 C8 1.511(15) .
C7 H7A 0.9900 .
C7 H7B 0.9900 .
C8 H8A 0.9900 .
C8 H8B 0.9900 .
C9 C10 1.59(2) .
C9 H9A 0.9900 .
C9 H9B 0.9900 .
C10 H10A 0.9900 .
C10 H10B 0.9900 .
C11 C12 1.47(2) .
C11 H11A 0.9900 .
C11 H11B 0.9900 .
C12 C13 1.523(17) .
C12 H12A 0.9900 .
C12 H12B 0.9900 .
C13 H13A 0.9900 .
C13 H13B 0.9900 .
